data_1557715
loop_
_publ_author_name
'Balashev, Konstantin P.'
'Engebretsen, Thoralf'
'Kvam, Per-Inge'
'Maartmann-Moe, Knut'
'Puzyk, Michael V.'
'Songstad, Jon'

_publ_section_title
;
 Crystal Structures and Spectroscopic Properties of
 trans-N,P-[Pt(ppy)(Pmor3)Cl] and trans-N,P-[Pt(tpy)(Pmor3)Cl].CH3CN [ppy
 = N,C'-chelated 2-phenylpyridinate, tpy = N,C'-Chelated
 2-(2'-thienyl)pyridinate, Pmor3 = tris(morpholino)phosphine]
;
_journal_name_full 'Acta Chemica Scandinavica'
_journal_page_first 1108
_journal_page_last 1115
_journal_paper_doi 10.3891/acta.chem.scand.50-1108
_journal_volume 50
_journal_year 1996
_chemical_formula_sum 'C23 H36 Cl N5 O3 P Pt S'
_chemical_formula_weight 724.2
_chemical_name_common
;
trans-N,P-[Pt(tpy)(Pmor3)Cl].CH3CN 
;
_space_group_IT_number 14
_space_group_name_Hall '-P 2yab'
_space_group_name_H-M_alt 'P 1 21/a 1'
_symmetry_cell_setting monoclinic
_symmetry_Int_Tables_number 14
_symmetry_space_group_name_Hall '-P 2yab'
_symmetry_space_group_name_H-M 'P 1 21/a 1'
_cell_angle_alpha 90.
_cell_angle_beta 105.42(2)
_cell_angle_gamma 90.
_cell_formula_units_Z 4
_cell_length_a 12.415(4)
_cell_length_b 12.731(1)
_cell_length_c 16.702(6)
_cell_volume 2544.8(13)
_diffrn_ambient_temperature 93
_diffrn_radiation_probe x-ray
_diffrn_radiation_type MoK\a
_diffrn_radiation_wavelength 0.71073
_exptl_absorpt_coefficient_mu 5.856
_exptl_crystal_density_diffrn 1.883
_refine_ls_goodness_of_fit_ref 1.626
_refine_ls_number_reflns 5178
_refine_ls_R_factor_gt 0.026
_refine_ls_wR_factor_gt 0.033
_cod_data_source_file Acta-Chem-Scand-1996-50-1108-2.cif
_cod_data_source_block 2
_cod_depositor_comments
;
Formula not given, H number guessed to be 36...
;
_cod_original_sg_symbol_H-M 'P 21/a'
_cod_database_code 1557715

loop_
_space_group_symop_id
_space_group_symop_operation_xyz
1 x,y,z
2 1/2-x,1/2+y,-z
3 -x,-y,-z
4 1/2+x,1/2-y,z

loop_
_atom_site_label
_atom_site_type_symbol
_atom_site_thermal_displace_type
_atom_site_fract_x
_atom_site_fract_y
_atom_site_fract_z
_atom_site_occupancy
_atom_site_U_iso_or_equiv
_atom_site_calc_flag
_atom_site_refinement_flags
_atom_site_disorder_assembly
_atom_site_disorder_group
Pt Pt Uiso 0.07668(1) 0.01556(1) 0.28924(1) 1.000 0.0067(1) . . . .
Cl Cl Uiso 0.20421(8) 0.04876(8) 0.42016(5) 1.000 0.0131(3) . . . .
S S Uiso -0.03344(8) -0.12983(8) 0.03765(6) 1.000 0.0144(3) . . . .
P P Uiso -0.06051(8) 0.11038(8) 0.31510(6) 1.000 0.0081(3) . . . .
O1 O Uiso -0.3521(2) -0.0979(2) 0.3236(2) 1.000 0.0155(6) . . . .
O2 O Uiso -0.0031(3) 0.3008(2) 0.5507(2) 1.000 0.0179(8) . . . .
O3 O Uiso -0.1742(3) 0.3589(2) 0.1155(2) 1.000 0.0176(8) . . . .
N1 N Uiso 0.1975(3) -0.0769(3) 0.2510(2) 1.000 0.0096(8) . . . .
N2 N Uiso -0.1686(3) 0.0333(3) 0.3184(2) 1.000 0.0103(8) . . . .
N3 N Uiso -0.0450(3) 0.1796(3) 0.4030(2) 1.000 0.0100(8) . . . .
N4 N Uiso -0.0982(3) 0.2069(3) 0.2445(2) 1.000 0.0113(8) . . . .
C1 C Uiso 0.3052(3) -0.0931(3) 0.2933(2) 1.000 0.0112(9) . . . .
C2 C Uiso 0.3766(3) -0.1538(3) 0.2618(3) 1.000 0.0155(10) . . . .
C3 C Uiso 0.3365(3) -0.2017(3) 0.1849(2) 1.000 0.0152(9) . . . .
C4 C Uiso 0.2265(4) -0.1845(3) 0.1401(2) 1.000 0.0167(10) . . . .
C5 C Uiso 0.1581(3) -0.1212(3) 0.1742(2) 1.000 0.0115(9) . . . .
C6 C Uiso 0.0433(3) -0.0925(3) 0.1347(2) 1.000 0.0119(9) . . . .
C7 C Uiso -0.1450(3) -0.0576(4) 0.0488(2) 1.000 0.0152(9) . . . .
C8 C Uiso -0.1230(3) -0.0072(3) 0.1243(2) 1.000 0.0131(9) . . . .
C9 C Uiso -0.0140(3) -0.0279(3) 0.1751(2) 1.000 0.0090(9) . . . .
C10 C Uiso -0.2806(3) 0.0772(3) 0.3085(3) 1.000 0.0186(10) . . . .
C11 C Uiso -0.3501(3) 0.0076(3) 0.3499(3) 1.000 0.0185(10) . . . .
C12 C Uiso -0.2404(3) -0.1369(3) 0.3468(3) 1.000 0.0151(10) . . . .
C13 C Uiso -0.1697(3) -0.0790(3) 0.3004(2) 1.000 0.0129(9) . . . .
C14 C Uiso -0.1681(3) 0.2974(3) 0.2534(2) 1.000 0.0139(9) . . . .
C15 C Uiso -0.2409(3) 0.3295(3) 0.1697(3) 1.000 0.0155(10) . . . .
C16 C Uiso -0.1080(3) 0.2708(3) 0.1043(2) 1.000 0.0165(10) . . . .
C17 C Uiso -0.0320(3) 0.2344(3) 0.1863(2) 1.000 0.0122(9) . . . .
C18 C Uiso -0.0549(3) 0.1332(3) 0.4811(2) 1.000 0.0120(9) . . . .
C19 C Uiso -0.0853(3) 0.2197(4) 0.5339(2) 1.000 0.0158(10) . . . .
C20 C Uiso 0.0057(4) 0.3470(3) 0.4749(3) 1.000 0.0153(10) . . . .
C21 C Uiso 0.0386(3) 0.2648(3) 0.4198(2) 1.000 0.0115(9) . . . .
N5 N Uiso 0.3741(8) -0.1006(7) -0.0264(5) 1.000 0.075(3) . . . .
C22 C Uiso 0.4437(8) -0.0887(8) 0.0467(6) 1.000 0.057(3) . . . .
C23 C Uiso 0.5255(6) -0.0655(6) 0.1246(5) 1.000 0.0405(13) . . . .

loop_
_atom_type_symbol
_atom_type_description
_atom_type_scat_dispersion_real
_atom_type_scat_dispersion_imag
_atom_type_scat_source
C C 0.0033 0.0016 ' International Tables Vol C Tables 4.2.6.8 and 6.1.1.4'
Cl Cl 0.1484 0.1585 ' International Tables Vol C Tables 4.2.6.8 and 6.1.1.4'
N N 0.0061 0.0033 ' International Tables Vol C Tables 4.2.6.8 and 6.1.1.4'
O O 0.0106 0.0060 ' International Tables Vol C Tables 4.2.6.8 and 6.1.1.4'
P P 0.1023 0.0942 ' International Tables Vol C Tables 4.2.6.8 and 6.1.1.4'
Pt Pt -1.7033 8.3905 ' International Tables Vol C Tables 4.2.6.8 and 6.1.1.4'
S S 0.1246 0.1234 ' International Tables Vol C Tables 4.2.6.8 and 6.1.1.4'

loop_
_geom_angle_atom_site_label_1
_geom_angle_atom_site_label_2
_geom_angle_atom_site_label_3
_geom_angle
_geom_angle_site_symmetry_1
_geom_angle_site_symmetry_2
_geom_angle_site_symmetry_3
_geom_angle_publ_flag
Cl Pt P 94.72(4) . . . yes
Cl Pt N1 91.39(10) . . . yes
Cl Pt C9 171.28(11) . . . yes
P Pt N1 173.83(9) . . . yes
P Pt C9 93.94(11) . . . yes
N1 Pt C9 79.97(14) . . . yes
C6 S C7 90.60(18) . . . yes
Pt P N2 110.51(14) . . . yes
Pt P N3 122.66(14) . . . yes
Pt P N4 110.22(14) . . . yes
N2 P N3 100.68(18) . . . yes
N2 P N4 112.04(19) . . . yes
N3 P N4 100.11(18) . . . yes
C11 O1 C12 108.1(3) . . . yes
C19 O2 C20 110.1(3) . . . yes
C15 O3 C16 109.1(3) . . . yes
Pt N1 C1 127.2(3) . . . yes
Pt N1 C5 113.8(3) . . . yes
C1 N1 C5 119.0(3) . . . yes
P N2 C10 121.1(3) . . . yes
P N2 C13 122.0(3) . . . yes
C10 N2 C13 113.2(3) . . . yes
P N3 C18 123.3(3) . . . yes
P N3 C21 117.6(3) . . . yes
C18 N3 C21 110.4(3) . . . yes
P N4 C14 124.2(3) . . . yes
P N4 C17 122.5(3) . . . yes
C14 N4 C17 109.1(3) . . . yes
N1 C1 C2 122.2(3) . . . yes
C1 C2 C3 119.3(4) . . . no
C2 C3 C4 119.2(3) . . . no
C3 C4 C5 119.2(3) . . . no
N1 C5 C4 121.1(3) . . . yes
N1 C5 C6 112.7(3) . . . yes
C4 C5 C6 126.2(3) . . . no
S C6 C5 126.3(3) . . . yes
S C6 C9 113.6(3) . . . yes
C5 C6 C9 120.1(3) . . . no
S C7 C8 112.4(3) . . . yes
C7 C8 C9 112.8(3) . . . no
Pt C9 C6 113.3(3) . . . yes
Pt C9 C8 136.0(3) . . . yes
C6 C9 C8 110.7(3) . . . no
N2 C10 C11 111.2(3) . . . yes
O1 C11 C10 112.2(3) . . . yes
O1 C12 C13 110.3(3) . . . yes
N2 C13 C12 110.3(3) . . . yes
N4 C14 C15 110.1(3) . . . yes
O3 C15 C14 110.7(3) . . . yes
O3 C16 C17 111.3(3) . . . yes
N4 C17 C16 110.3(3) . . . yes
N3 C18 C19 108.5(3) . . . yes
O2 C19 C18 111.3(3) . . . yes
O2 C20 C21 110.5(3) . . . yes
N3 C21 C20 109.4(3) . . . yes
N5 C22 C23 173.9(10) . . . yes

loop_
_geom_bond_atom_site_label_1
_geom_bond_atom_site_label_2
_geom_bond_distance
_geom_bond_site_symmetry_1
_geom_bond_site_symmetry_2
_geom_bond_publ_flag
Pt Cl 2.3719(12) . . yes
Pt P 2.2217(13) . . yes
Pt N1 2.134(4) . . yes
Pt C9 2.017(3) . . yes
S C6 1.715(4) . . yes
S C7 1.713(4) . . yes
P N2 1.675(4) . . yes
P N3 1.679(4) . . yes
P N4 1.681(4) . . yes
O1 C11 1.411(5) . . yes
O1 C12 1.426(5) . . yes
O2 C19 1.426(6) . . yes
O2 C20 1.426(6) . . yes
O3 C15 1.430(6) . . yes
O3 C16 1.432(5) . . yes
N1 C1 1.352(5) . . yes
N1 C5 1.367(5) . . yes
N2 C10 1.467(6) . . yes
N2 C13 1.460(5) . . yes
N3 C18 1.467(5) . . yes
N3 C21 1.476(5) . . yes
N4 C14 1.474(5) . . yes
N4 C17 1.472(5) . . yes
C1 C2 1.381(6) . . no
C2 C3 1.389(6) . . no
C3 C4 1.389(6) . . no
C4 C5 1.397(6) . . no
C5 C6 1.449(5) . . no
C6 C9 1.376(5) . . no
C7 C8 1.376(5) . . no
C8 C9 1.418(5) . . no
C10 C11 1.525(6) . . no
C12 C13 1.509(6) . . no
C14 C15 1.505(6) . . no
C16 C17 1.514(5) . . no
C18 C19 1.520(6) . . no
C20 C21 1.520(6) . . no
N5 C22 1.304(13) . . yes
C22 C23 1.452(13) . . no

loop_
_geom_torsion_atom_site_label_1
_geom_torsion_atom_site_label_2
_geom_torsion_atom_site_label_3
_geom_torsion_atom_site_label_4
_geom_torsion
_geom_torsion_site_symmetry_1
_geom_torsion_site_symmetry_2
_geom_torsion_site_symmetry_3
_geom_torsion_site_symmetry_4
_geom_torsion_publ_flag
Cl Pt P N2 -114.66(13) . . . . no
Cl Pt P N3 3.69(17) . . . . no
Cl Pt P N4 120.96(14) . . . . no
C9 Pt P N2 64.35(17) . . . . no
C9 Pt P N3 -177.30(19) . . . . no
C9 Pt P N4 -60.03(18) . . . . no
Cl Pt N1 C1 -4.4(3) . . . . no
Cl Pt N1 C5 177.0(3) . . . . no
C9 Pt N1 C1 176.8(4) . . . . no
C9 Pt N1 C5 -1.9(3) . . . . no
P Pt C9 C6 -179.5(3) . . . . no
P Pt C9 C8 1.8(4) . . . . no
N1 Pt C9 C6 1.5(3) . . . . no
N1 Pt C9 C8 -177.2(4) . . . . no
C7 S C6 C5 -178.4(4) . . . . no
C7 S C6 C9 0.6(3) . . . . no
C6 S C7 C8 0.1(4) . . . . no
Pt P N2 C10 -160.7(3) . . . . no
Pt P N2 C13 -3.9(3) . . . . no
N3 P N2 C10 68.2(3) . . . . no
N3 P N2 C13 -134.9(3) . . . . no
N4 P N2 C10 -37.4(4) . . . . no
N4 P N2 C13 119.5(3) . . . . no
Pt P N3 C18 -82.5(3) . . . . no
Pt P N3 C21 62.0(3) . . . . no
N2 P N3 C18 40.5(4) . . . . no
N2 P N3 C21 -175.0(3) . . . . no
N4 P N3 C18 155.5(3) . . . . no
N4 P N3 C21 -60.1(3) . . . . no
Pt P N4 C14 -165.9(3) . . . . no
Pt P N4 C17 -11.4(3) . . . . no
N2 P N4 C14 70.6(4) . . . . no
N2 P N4 C17 -134.9(3) . . . . no
N3 P N4 C14 -35.4(4) . . . . no
N3 P N4 C17 119.1(3) . . . . no
C12 O1 C11 C10 61.6(4) . . . . no
C11 O1 C12 C13 -64.9(4) . . . . no
C20 O2 C19 C18 60.5(4) . . . . no
C19 O2 C20 C21 -59.7(5) . . . . no
C16 O3 C15 C14 60.9(4) . . . . no
C15 O3 C16 C17 -59.7(4) . . . . no
Pt N1 C1 C2 -179.2(3) . . . . no
C5 N1 C1 C2 -0.6(6) . . . . no
Pt N1 C5 C4 -179.7(3) . . . . no
Pt N1 C5 C6 1.8(4) . . . . no
C1 N1 C5 C4 1.5(6) . . . . no
C1 N1 C5 C6 -176.9(3) . . . . no
P N2 C10 C11 -155.0(3) . . . . no
C13 N2 C10 C11 46.2(5) . . . . no
P N2 C13 C12 151.6(3) . . . . no
C10 N2 C13 C12 -49.8(4) . . . . no
P N3 C18 C19 -156.2(3) . . . . no
C21 N3 C18 C19 57.1(4) . . . . no
P N3 C21 C20 153.9(3) . . . . no
C18 N3 C21 C20 -57.4(4) . . . . no
P N4 C14 C15 -145.9(3) . . . . no
C17 N4 C14 C15 56.7(4) . . . . no
P N4 C17 C16 146.8(3) . . . . no
C14 N4 C17 C16 -55.4(4) . . . . no
N1 C1 C2 C3 -1.3(6) . . . . no
C1 C2 C3 C4 2.2(6) . . . . no
C2 C3 C4 C5 -1.3(6) . . . . no
C3 C4 C5 N1 -0.6(6) . . . . no
C3 C4 C5 C6 177.7(4) . . . . no
N1 C5 C6 S 178.3(3) . . . . no
N1 C5 C6 C9 -0.6(5) . . . . no
C4 C5 C6 S 0.0(6) . . . . no
C4 C5 C6 C9 -179.0(4) . . . . no
S C6 C9 Pt 179.93(18) . . . . no
S C6 C9 C8 -1.1(4) . . . . no
C5 C6 C9 Pt -1.0(5) . . . . no
C5 C6 C9 C8 178.0(3) . . . . no
S C7 C8 C9 -0.7(5) . . . . no
C7 C8 C9 Pt 179.8(3) . . . . no
C7 C8 C9 C6 1.1(5) . . . . no
N2 C10 C11 O1 -52.5(5) . . . . no
O1 C12 C13 N2 59.2(4) . . . . no
N4 C14 C15 O3 -60.3(4) . . . . no
O3 C16 C17 N4 57.8(4) . . . . no
N3 C18 C19 O2 -58.9(4) . . . . no
O2 C20 C21 N3 58.1(4) . . . . no
